data_4107833
loop_
_publ_author_name
'Torahiko Yamaguchi'
'Yohsuke Yamamoto'
'Daisuke Kinoshita'
'Kin-ya Akiba'
'Yun Zhang'
'Christopher A. Reed'
'Daisuke Hashizume'
'Fujiko Iwasaki'

_publ_section_title
;
 Synthesis and Structure of a Hexacoordinate Carbon Compound
;
_journal_name_full 'Journal of the American Chemical Society'
_journal_page_first 6894
_journal_page_last 6895
_journal_paper_doi 10.1021/ja710423d
_journal_volume 130
_journal_year 2008
_chemical_formula_sum 'C31 H24 O4 S2'
_chemical_formula_weight 524.62
_chemical_melting_point 543(1)
_chemical_name_common allene
_chemical_name_systematic
; 
 ? 
;
_space_group_IT_number 14
_symmetry_cell_setting monoclinic
_symmetry_space_group_name_Hall '-P 2ybc'
_symmetry_space_group_name_H-M 'P 1 21/c 1'
_atom_sites_solution_hydrogens geom
_atom_sites_solution_primary direct
_atom_sites_solution_secondary difmap
_audit_creation_method SHELXL-97
_cell_angle_alpha 90.00
_cell_angle_beta 98.0050(10)
_cell_angle_gamma 90.00
_cell_formula_units_Z 4
_cell_length_a 10.972(2)
_cell_length_b 12.222(2)
_cell_length_c 19.955(4)
_cell_measurement_temperature 173(2)
_cell_volume 2649.9(8)
_computing_structure_refinement 'SHELXL-97 (Sheldrick, 1997)'
_computing_structure_solution 'SHELXS-97 (Sheldrick, 1990)'
_diffrn_ambient_temperature 173(2)
_diffrn_measured_fraction_theta_full 0.972
_diffrn_measured_fraction_theta_max 0.972
_diffrn_radiation_monochromator graphite
_diffrn_radiation_source 'imaging plate'
_diffrn_radiation_type MoK\a
_diffrn_radiation_wavelength 0.71069
_diffrn_reflns_av_R_equivalents 0.0000
_diffrn_reflns_av_sigmaI/netI 0.0186
_diffrn_reflns_limit_h_max 14
_diffrn_reflns_limit_h_min 0
_diffrn_reflns_limit_k_max 16
_diffrn_reflns_limit_k_min 0
_diffrn_reflns_limit_l_max 26
_diffrn_reflns_limit_l_min -26
_diffrn_reflns_number 6208
_diffrn_reflns_theta_full 27.95
_diffrn_reflns_theta_max 27.95
_diffrn_reflns_theta_min 1.87
_exptl_absorpt_coefficient_mu 0.236
_exptl_absorpt_correction_T_max 0.9654
_exptl_absorpt_correction_T_min 0.8155
_exptl_crystal_colour colorless
_exptl_crystal_density_diffrn 1.315
_exptl_crystal_description plate
_exptl_crystal_F_000 1096
_exptl_crystal_size_max 0.90
_exptl_crystal_size_mid 0.30
_exptl_crystal_size_min 0.15
_refine_diff_density_max 1.007
_refine_diff_density_min -0.727
_refine_diff_density_rms 0.213
_refine_ls_extinction_method none
_refine_ls_goodness_of_fit_ref 1.209
_refine_ls_hydrogen_treatment mixed
_refine_ls_matrix_type full
_refine_ls_number_parameters 338
_refine_ls_number_reflns 6208
_refine_ls_number_restraints 0
_refine_ls_restrained_S_all 1.209
_refine_ls_R_factor_all 0.0848
_refine_ls_R_factor_gt 0.0728
_refine_ls_shift/su_max 0.000
_refine_ls_shift/su_mean 0.000
_refine_ls_structure_factor_coef Fsqd
_refine_ls_weighting_details 'calc w=1/[\s^2^(Fo^2^)+(0.1137P)^2^+4.9180P] where P=(Fo^2^+2Fc^2^)/3'
_refine_ls_weighting_scheme calc
_refine_ls_wR_factor_gt 0.2448
_refine_ls_wR_factor_ref 0.2643
_reflns_number_gt 5835
_reflns_number_total 6208
_reflns_threshold_expression >2sigma(I)
_cod_data_source_file ja710423d-file001.cif
_cod_data_source_block Compound_1
_cod_database_code 4107833

loop_
_symmetry_equiv_pos_as_xyz
'x, y, z'
'-x, y+1/2, -z+1/2'
'-x, -y, -z'
'x, -y-1/2, z-1/2'

loop_
_atom_site_label
_atom_site_type_symbol
_atom_site_fract_x
_atom_site_fract_y
_atom_site_fract_z
_atom_site_U_iso_or_equiv
_atom_site_adp_type
_atom_site_occupancy
_atom_site_symmetry_multiplicity
_atom_site_calc_flag
_atom_site_refinement_flags
C1 C 0.4732(3) 0.0455(3) 0.61058(16) 0.0325(6) Uani 1 1 d .
C2 C 0.3615(3) 0.0277(3) 0.56932(18) 0.0397(8) Uani 1 1 d .
H2A H 0.2983 0.0813 0.5667 0.048 Uiso 1 1 calc R
C3 C 0.3426(3) -0.0679(4) 0.53214(17) 0.0433(8) Uani 1 1 d .
H3A H 0.2663 -0.0794 0.5041 0.052 Uiso 1 1 calc R
C4 C 0.4340(3) -0.1473(3) 0.53530(17) 0.0408(8) Uani 1 1 d .
H4A H 0.4205 -0.2132 0.5101 0.049 Uiso 1 1 calc R
C5 C 0.5460(3) -0.1282(3) 0.57629(16) 0.0338(7) Uani 1 1 d .
C6 C 0.7547(3) -0.2093(3) 0.65210(18) 0.0374(7) Uani 1 1 d .
C7 C 0.8290(4) -0.2985(3) 0.6752(2) 0.0491(9) Uani 1 1 d .
H7A H 0.8251 -0.3646 0.6499 0.059 Uiso 1 1 calc R
C8 C 0.9082(4) -0.2893(4) 0.7352(2) 0.0541(10) Uani 1 1 d .
H8A H 0.9600 -0.3489 0.7510 0.065 Uiso 1 1 calc R
C9 C 0.9122(4) -0.1934(4) 0.7724(2) 0.0501(10) Uani 1 1 d .
H9A H 0.9645 -0.1885 0.8145 0.060 Uiso 1 1 calc R
C10 C 0.8402(3) -0.1045(3) 0.74862(18) 0.0405(8) Uani 1 1 d .
C11 C 0.7593(3) -0.1098(3) 0.68710(17) 0.0334(7) Uani 1 1 d .
C12 C 0.6909(3) -0.0132(3) 0.65569(15) 0.0291(6) Uani 1 1 d .
C13 C 0.5690(3) -0.0322(3) 0.61390(15) 0.0299(6) Uani 1 1 d .
C14 C 0.4009(4) 0.2184(4) 0.6464(3) 0.0581(12) Uani 1 1 d .
H14A H 0.3807 0.2460 0.6001 0.087 Uiso 1 1 calc R
H14B H 0.4295 0.2790 0.6767 0.087 Uiso 1 1 calc R
H14C H 0.3275 0.1855 0.6609 0.087 Uiso 1 1 calc R
C15 C 0.9250(5) 0.0042(4) 0.8429(2) 0.0606(12) Uani 1 1 d .
H15A H 0.8991 -0.0445 0.8773 0.091 Uiso 1 1 calc R
H15B H 0.9239 0.0801 0.8586 0.091 Uiso 1 1 calc R
H15C H 1.0085 -0.0152 0.8351 0.091 Uiso 1 1 calc R
C16 C 0.7357(3) 0.0872(3) 0.65880(15) 0.0297(6) Uani 1 1 d .
C17 C 0.6898(4) 0.2811(3) 0.74703(18) 0.0405(8) Uani 1 1 d .
C18 C 0.6318(4) 0.3696(3) 0.7727(2) 0.0487(9) Uani 1 1 d .
H18A H 0.6105 0.3665 0.8172 0.058 Uiso 1 1 calc R
C19 C 0.6049(5) 0.4622(4) 0.7337(2) 0.0536(10) Uani 1 1 d .
H19A H 0.5621 0.5211 0.7509 0.064 Uiso 1 1 calc R
C20 C 0.6396(4) 0.4700(3) 0.6701(2) 0.0503(9) Uani 1 1 d .
H20A H 0.6227 0.5344 0.6438 0.060 Uiso 1 1 calc R
C21 C 0.7001(4) 0.3816(3) 0.64477(19) 0.0398(8) Uani 1 1 d .
C22 C 0.8518(3) 0.2992(3) 0.55818(17) 0.0390(7) Uani 1 1 d .
C23 C 0.9323(4) 0.3176(4) 0.5108(2) 0.0514(10) Uani 1 1 d .
H23A H 0.9259 0.3823 0.4841 0.062 Uiso 1 1 calc R
C24 C 1.0215(4) 0.2400(5) 0.5033(2) 0.0578(12) Uani 1 1 d .
H24A H 1.0753 0.2509 0.4705 0.069 Uiso 1 1 calc R
C25 C 1.0332(3) 0.1466(4) 0.5430(2) 0.0495(10) Uani 1 1 d .
H25A H 1.0948 0.0941 0.5374 0.059 Uiso 1 1 calc R
C26 C 0.9545(3) 0.1296(3) 0.59124(17) 0.0373(7) Uani 1 1 d .
C27 C 0.8599(3) 0.2055(3) 0.59851(16) 0.0336(7) Uani 1 1 d .
C28 C 0.7729(3) 0.1873(3) 0.64878(15) 0.0303(6) Uani 1 1 d .
C29 C 0.7249(3) 0.2853(3) 0.68143(17) 0.0350(7) Uani 1 1 d .
C30 C 0.6584(5) 0.1666(4) 0.8398(2) 0.0623(13) Uani 1 1 d .
H30A H 0.6951 0.2139 0.8769 0.094 Uiso 1 1 calc R
H30B H 0.6700 0.0898 0.8533 0.094 Uiso 1 1 calc R
H30C H 0.5702 0.1824 0.8295 0.094 Uiso 1 1 calc R
C31 C 1.0682(4) -0.0277(4) 0.6366(3) 0.0568(11) Uani 1 1 d .
H31A H 1.0738 -0.0599 0.5922 0.085 Uiso 1 1 calc R
H31B H 1.0625 -0.0861 0.6696 0.085 Uiso 1 1 calc R
H31C H 1.1417 0.0166 0.6509 0.085 Uiso 1 1 calc R
O1 O 0.4954(2) 0.1382(2) 0.64851(14) 0.0392(6) Uani 1 1 d .
O2 O 0.8430(3) -0.0071(2) 0.78168(13) 0.0477(7) Uani 1 1 d .
O3 O 0.7161(3) 0.1866(2) 0.78161(13) 0.0474(7) Uani 1 1 d .
O4 O 0.9612(2) 0.0402(2) 0.63235(14) 0.0426(6) Uani 1 1 d .
S1 S 0.66108(9) -0.22796(8) 0.57384(5) 0.0429(3) Uani 1 1 d .
S2 S 0.73593(10) 0.39799(8) 0.56185(5) 0.0460(3) Uani 1 1 d .

loop_
_atom_site_aniso_label
_atom_site_aniso_U_11
_atom_site_aniso_U_22
_atom_site_aniso_U_33
_atom_site_aniso_U_23
_atom_site_aniso_U_13
_atom_site_aniso_U_12
C1 0.0267(15) 0.0387(16) 0.0319(15) 0.0060(12) 0.0028(11) -0.0032(12)
C2 0.0256(16) 0.054(2) 0.0386(17) 0.0096(15) 0.0004(12) 0.0002(14)
C3 0.0312(17) 0.066(2) 0.0315(16) 0.0031(16) -0.0013(12) -0.0087(16)
C4 0.0384(18) 0.052(2) 0.0316(16) -0.0025(14) 0.0026(13) -0.0126(15)
C5 0.0339(16) 0.0401(17) 0.0280(14) 0.0021(12) 0.0068(12) -0.0070(13)
C6 0.0372(18) 0.0344(16) 0.0404(17) 0.0020(13) 0.0052(13) 0.0012(13)
C7 0.054(2) 0.0382(19) 0.054(2) 0.0047(17) 0.0041(18) 0.0050(16)
C8 0.054(2) 0.045(2) 0.060(3) 0.0132(19) -0.0025(19) 0.0125(18)
C9 0.049(2) 0.050(2) 0.048(2) 0.0131(17) -0.0070(17) 0.0079(17)
C10 0.0406(19) 0.0405(18) 0.0377(17) 0.0052(14) -0.0043(14) 0.0028(14)
C11 0.0298(15) 0.0356(16) 0.0341(15) 0.0037(12) 0.0020(12) 0.0015(12)
C12 0.0260(14) 0.0328(15) 0.0283(13) 0.0003(11) 0.0027(10) 0.0002(11)
C13 0.0263(14) 0.0363(16) 0.0271(13) 0.0035(11) 0.0038(10) -0.0043(11)
C14 0.041(2) 0.048(2) 0.083(3) -0.004(2) 0.003(2) 0.0176(18)
C15 0.070(3) 0.061(3) 0.042(2) 0.0040(19) -0.023(2) -0.011(2)
C16 0.0226(14) 0.0379(16) 0.0287(14) -0.0016(12) 0.0036(10) 0.0021(11)
C17 0.047(2) 0.0400(18) 0.0357(17) -0.0080(14) 0.0111(14) -0.0019(15)
C18 0.059(2) 0.047(2) 0.0428(19) -0.0122(16) 0.0172(17) 0.0013(18)
C19 0.067(3) 0.042(2) 0.054(2) -0.0128(18) 0.017(2) 0.0061(19)
C20 0.061(3) 0.0349(18) 0.057(2) -0.0060(16) 0.0126(19) 0.0031(17)
C21 0.0415(19) 0.0374(17) 0.0411(18) -0.0054(14) 0.0083(14) -0.0033(14)
C22 0.0394(18) 0.0444(19) 0.0333(16) -0.0034(14) 0.0056(13) -0.0095(14)
C23 0.052(2) 0.068(3) 0.0357(18) 0.0026(18) 0.0135(16) -0.013(2)
C24 0.043(2) 0.091(4) 0.042(2) 0.005(2) 0.0173(17) -0.006(2)
C25 0.0307(18) 0.076(3) 0.0424(19) -0.0061(19) 0.0092(14) -0.0003(17)
C26 0.0268(15) 0.051(2) 0.0338(16) -0.0089(14) 0.0028(12) -0.0047(13)
C27 0.0278(15) 0.0429(17) 0.0298(14) -0.0076(13) 0.0035(11) -0.0088(12)
C28 0.0274(14) 0.0350(15) 0.0283(14) -0.0038(11) 0.0034(11) -0.0038(11)
C29 0.0355(17) 0.0347(16) 0.0358(16) -0.0069(13) 0.0086(13) -0.0045(13)
C30 0.088(4) 0.055(3) 0.052(2) 0.004(2) 0.038(2) 0.006(2)
C31 0.040(2) 0.066(3) 0.065(3) -0.001(2) 0.0126(18) 0.0159(19)
O1 0.0277(12) 0.0364(12) 0.0529(15) 0.0013(11) 0.0039(10) 0.0040(9)
O2 0.0540(16) 0.0464(15) 0.0370(13) -0.0024(11) -0.0140(11) 0.0051(12)
O3 0.0631(18) 0.0473(15) 0.0354(13) -0.0002(11) 0.0195(12) 0.0075(13)
O4 0.0283(12) 0.0504(15) 0.0498(14) -0.0020(12) 0.0079(10) 0.0044(10)
S1 0.0471(5) 0.0413(5) 0.0395(5) -0.0066(3) 0.0036(4) 0.0025(4)
S2 0.0561(6) 0.0414(5) 0.0410(5) 0.0033(4) 0.0085(4) -0.0014(4)

loop_
_atom_type_symbol
_atom_type_description
_atom_type_scat_dispersion_real
_atom_type_scat_dispersion_imag
_atom_type_scat_source
C C 0.0033 0.0016 'International Tables Vol C Tables 4.2.6.8 and 6.1.1.4'
H H 0.0000 0.0000 'International Tables Vol C Tables 4.2.6.8 and 6.1.1.4'
O O 0.0106 0.0060 'International Tables Vol C Tables 4.2.6.8 and 6.1.1.4'
S S 0.1246 0.1234 'International Tables Vol C Tables 4.2.6.8 and 6.1.1.4'

loop_
_geom_angle_atom_site_label_1
_geom_angle_atom_site_label_2
_geom_angle_atom_site_label_3
_geom_angle
O1 C1 C2 122.1(3)
O1 C1 C13 117.2(3)
C2 C1 C13 120.7(3)
C3 C2 C1 120.1(3)
C2 C3 C4 120.8(3)
C3 C4 C5 118.7(3)
C13 C5 C4 122.2(3)
C13 C5 S1 121.3(3)
C4 C5 S1 116.3(3)
C11 C6 C7 122.2(3)
C11 C6 S1 122.1(3)
C7 C6 S1 115.6(3)
C8 C7 C6 119.2(4)
C7 C8 C9 120.2(4)
C8 C9 C10 120.3(4)
O2 C10 C9 123.1(3)
O2 C10 C11 115.6(3)
C9 C10 C11 121.3(4)
C6 C11 C10 116.7(3)
C6 C11 C12 119.8(3)
C10 C11 C12 123.2(3)
C16 C12 C11 123.7(3)
C16 C12 C13 118.0(3)
C11 C12 C13 118.1(3)
C5 C13 C1 117.5(3)
C5 C13 C12 120.8(3)
C1 C13 C12 121.7(3)
C28 C16 C12 168.5(3)
O3 C17 C18 123.5(3)
O3 C17 C29 115.8(3)
C18 C17 C29 120.7(4)
C19 C18 C17 120.3(4)
C20 C19 C18 120.7(4)
C19 C20 C21 119.0(4)
C29 C21 C20 122.1(3)
C29 C21 S2 122.4(3)
C20 C21 S2 115.4(3)
C27 C22 C23 121.8(4)
C27 C22 S2 121.8(3)
C23 C22 S2 116.4(3)
C24 C23 C22 118.9(4)
C25 C24 C23 120.8(4)
C24 C25 C26 120.0(4)
O4 C26 C25 123.2(3)
O4 C26 C27 116.3(3)
C25 C26 C27 120.4(4)
C22 C27 C26 117.9(3)
C22 C27 C28 120.9(3)
C26 C27 C28 121.2(3)
C16 C28 C27 118.8(3)
C16 C28 C29 123.0(3)
C27 C28 C29 118.0(3)
C21 C29 C17 117.3(3)
C21 C29 C28 120.2(3)
C17 C29 C28 122.1(3)
C1 O1 C14 118.8(3)
C10 O2 C15 118.2(3)
C17 O3 C30 118.4(3)
C26 O4 C31 118.4(3)
C6 S1 C5 102.56(16)
C22 S2 C21 102.53(18)

loop_
_geom_bond_atom_site_label_1
_geom_bond_atom_site_label_2
_geom_bond_distance
C1 O1 1.365(4)
C1 C2 1.395(4)
C1 C13 1.412(5)
C2 C3 1.384(6)
C3 C4 1.390(6)
C4 C5 1.399(5)
C5 C13 1.396(5)
C5 S1 1.761(4)
C6 C11 1.399(5)
C6 C7 1.401(5)
C6 S1 1.760(4)
C7 C8 1.383(6)
C8 C9 1.384(6)
C9 C10 1.389(5)
C10 O2 1.359(5)
C10 C11 1.412(5)
C11 C12 1.490(4)
C12 C16 1.319(5)
C12 C13 1.493(4)
C14 O1 1.424(4)
C15 O2 1.420(4)
C16 C28 1.314(5)
C17 O3 1.356(5)
C17 C18 1.388(5)
C17 C29 1.416(5)
C18 C19 1.381(6)
C19 C20 1.379(6)
C20 C21 1.399(5)
C21 C29 1.392(5)
C21 S2 1.765(4)
C22 C27 1.395(5)
C22 C23 1.399(5)
C22 S2 1.762(4)
C23 C24 1.386(7)
C24 C25 1.385(7)
C25 C26 1.395(5)
C26 O4 1.362(5)
C26 C27 1.414(5)
C27 C28 1.494(4)
C28 C29 1.495(4)
C30 O3 1.420(5)
C31 O4 1.430(5)

loop_
_geom_torsion_atom_site_label_1
_geom_torsion_atom_site_label_2
_geom_torsion_atom_site_label_3
_geom_torsion_atom_site_label_4
_geom_torsion
O1 C1 C2 C3 -179.5(3)
C13 C1 C2 C3 1.4(5)
C1 C2 C3 C4 0.0(5)
C2 C3 C4 C5 -0.7(5)
C3 C4 C5 C13 -0.1(5)
C3 C4 C5 S1 -176.1(3)
C11 C6 C7 C8 1.3(6)
S1 C6 C7 C8 178.0(4)
C6 C7 C8 C9 1.0(7)
C7 C8 C9 C10 -2.4(7)
C8 C9 C10 O2 -177.8(4)
C8 C9 C10 C11 1.5(7)
C7 C6 C11 C10 -2.1(5)
S1 C6 C11 C10 -178.6(3)
C7 C6 C11 C12 171.8(3)
S1 C6 C11 C12 -4.7(5)
O2 C10 C11 C6 180.0(3)
C9 C10 C11 C6 0.7(6)
O2 C10 C11 C12 6.4(5)
C9 C10 C11 C12 -172.9(4)
C6 C11 C12 C16 -138.7(4)
C10 C11 C12 C16 34.7(5)
C6 C11 C12 C13 36.4(4)
C10 C11 C12 C13 -150.2(3)
C4 C5 C13 C1 1.4(5)
S1 C5 C13 C1 177.2(2)
C4 C5 C13 C12 -178.3(3)
S1 C5 C13 C12 -2.5(4)
O1 C1 C13 C5 178.8(3)
C2 C1 C13 C5 -2.1(4)
O1 C1 C13 C12 -1.5(4)
C2 C1 C13 C12 177.7(3)
C16 C12 C13 C5 142.8(3)
C11 C12 C13 C5 -32.6(4)
C16 C12 C13 C1 -37.0(4)
C11 C12 C13 C1 147.6(3)
C11 C12 C16 C28 131.3(16)
C13 C12 C16 C28 -43.8(18)
O3 C17 C18 C19 -178.2(4)
C29 C17 C18 C19 1.5(7)
C17 C18 C19 C20 -2.7(7)
C18 C19 C20 C21 1.5(7)
C19 C20 C21 C29 0.9(6)
C19 C20 C21 S2 178.0(4)
C27 C22 C23 C24 0.7(6)
S2 C22 C23 C24 -176.9(3)
C22 C23 C24 C25 -1.5(7)
C23 C24 C25 C26 0.1(7)
C24 C25 C26 O4 -179.5(4)
C24 C25 C26 C27 2.0(6)
C23 C22 C27 C26 1.3(5)
S2 C22 C27 C26 178.8(2)
C23 C22 C27 C28 -179.9(3)
S2 C22 C27 C28 -2.4(4)
O4 C26 C27 C22 178.8(3)
C25 C26 C27 C22 -2.7(5)
O4 C26 C27 C28 0.0(4)
C25 C26 C27 C28 178.6(3)
C12 C16 C28 C27 -56.1(18)
C12 C16 C28 C29 119.0(16)
C22 C27 C28 C16 144.0(3)
C26 C27 C28 C16 -37.3(4)
C22 C27 C28 C29 -31.4(4)
C26 C27 C28 C29 147.3(3)
C20 C21 C29 C17 -2.0(6)
S2 C21 C29 C17 -178.8(3)
C20 C21 C29 C28 171.1(3)
S2 C21 C29 C28 -5.8(5)
O3 C17 C29 C21 -179.5(3)
C18 C17 C29 C21 0.8(6)
O3 C17 C29 C28 7.6(5)
C18 C17 C29 C28 -172.2(4)
C16 C28 C29 C21 -139.5(4)
C27 C28 C29 C21 35.7(5)
C16 C28 C29 C17 33.3(5)
C27 C28 C29 C17 -151.6(3)
C2 C1 O1 C14 0.8(5)
C13 C1 O1 C14 179.9(3)
C9 C10 O2 C15 0.9(6)
C11 C10 O2 C15 -178.4(4)
C18 C17 O3 C30 14.6(6)
C29 C17 O3 C30 -165.1(4)
C25 C26 O4 C31 13.5(5)
C27 C26 O4 C31 -168.0(3)
C11 C6 S1 C5 -24.1(3)
C7 C6 S1 C5 159.2(3)
C13 C5 S1 C6 27.7(3)
C4 C5 S1 C6 -156.3(3)
C27 C22 S2 C21 26.3(3)
C23 C22 S2 C21 -156.1(3)
C29 C21 S2 C22 -22.2(4)
C20 C21 S2 C22 160.8(3)

loop_
_cod_related_entry_id
_cod_related_entry_database
_cod_related_entry_code
1 ChemSpider 21117827
